data_1575248
loop_
_publ_author_name
'Chen, Zhongwei'
'Wu, Jin'
'Deng, Zeyu'
'Chen, Congcong'
'Feng, Jianning'
'Ma, Baixu'
'Tao, Lizhi'
'Mao, Lingling'
'Lu, Haipeng'

_publ_section_title
;
 Topochemical photocycloaddition in two-dimensional lead-halide
 coordination polymers with tunable phosphorescence.
;
_journal_issue 35
_journal_name_full 'Chemical science'
_journal_page_first 16004
_journal_page_last 16015
_journal_paper_doi 10.1039/d5sc04306a
_journal_volume 16
_journal_year 2025
_chemical_formula_moiety '0.5(C24 H20 I4 N4 Pb2)'
_chemical_formula_sum 'C12 H10 I2 N2 Pb'
_chemical_formula_weight 643.21
_space_group_crystal_system orthorhombic
_space_group_IT_number 60
_space_group_name_Hall '-P 2n 2ab'
_space_group_name_H-M_alt 'P b c n'
_atom_sites_solution_hydrogens geom
_atom_sites_solution_primary dual
_audit_creation_date 2024-08-29
_audit_creation_method
;
Olex2 1.5
(compiled 2024.02.16 svn.r378c4104 for OlexSys, GUI svn.r6928)
;
_audit_update_record
;
2024-12-03 deposited with the CCDC.	2025-07-29 downloaded from the CCDC.
;
_cell_angle_alpha 90
_cell_angle_beta 90
_cell_angle_gamma 90
_cell_formula_units_Z 4
_cell_length_a 19.6147(9)
_cell_length_b 10.2110(3)
_cell_length_c 7.2904(3)
_cell_measurement_reflns_used 3115
_cell_measurement_temperature 100.00(10)
_cell_measurement_theta_max 28.2610
_cell_measurement_theta_min 2.3160
_cell_volume 1460.16(10)
_computing_cell_refinement 'CrysAlisPro 1.171.43.90 (Rigaku OD, 2023)'
_computing_data_collection 'CrysAlisPro 1.171.43.90 (Rigaku OD, 2023)'
_computing_data_reduction 'CrysAlisPro 1.171.43.90 (Rigaku OD, 2023)'
_computing_molecular_graphics 'Olex2 1.5 (Dolomanov et al., 2009)'
_computing_publication_material 'Olex2 1.5 (Dolomanov et al., 2009)'
_computing_structure_refinement 'ShelXL (Sheldrick, 2015)'
_computing_structure_solution 'ShelXT (Sheldrick, 2015)'
_diffrn_ambient_environment N~2~
_diffrn_ambient_temperature 100.00(10)
_diffrn_detector 'CCD plate'
_diffrn_detector_area_resol_mean 10.3577
_diffrn_detector_type Atlas
_diffrn_measured_fraction_theta_full 0.992
_diffrn_measured_fraction_theta_max 0.993
_diffrn_measurement_details
;
List of Runs (angles in degrees, time in seconds):

  # Type    Start    End  Width  t~exp~   \w     \q     \k     \f   Frames
#--------------------------------------------------------------------------
  1  \w    -41.00  52.00   1.00    3.00    --   16.01 -77.00   0.00   93
  2  \w    -41.00  52.00   1.00    3.00    --   16.01 -77.00-120.00   93
  3  \w    -42.00  50.00   1.00    3.00    --   16.01 -77.00 120.00   92
;
_diffrn_measurement_device 'four-circle diffractometer'
_diffrn_measurement_device_type 'SuperNova, Dual, Cu at home/near, Atlas'
_diffrn_measurement_method '\w scans'
_diffrn_orient_matrix_type 'CrysAlisPro convention (1999,Acta A55,543-557)'
_diffrn_orient_matrix_UB_11 -0.0044033000
_diffrn_orient_matrix_UB_12 0.0040900000
_diffrn_orient_matrix_UB_13 0.0964029000
_diffrn_orient_matrix_UB_21 0.0275664000
_diffrn_orient_matrix_UB_22 0.0449026000
_diffrn_orient_matrix_UB_23 0.0051913000
_diffrn_orient_matrix_UB_31 -0.0230278000
_diffrn_orient_matrix_UB_32 0.0527851000
_diffrn_orient_matrix_UB_33 -0.0119772000
_diffrn_radiation_monochromator mirror
_diffrn_radiation_probe x-ray
_diffrn_radiation_type MoK\a
_diffrn_radiation_wavelength 0.71073
_diffrn_reflns_av_R_equivalents 0.0447
_diffrn_reflns_av_unetI/netI 0.0350
_diffrn_reflns_Laue_measured_fraction_full 0.992
_diffrn_reflns_Laue_measured_fraction_max 0.993
_diffrn_reflns_limit_h_max 23
_diffrn_reflns_limit_h_min -21
_diffrn_reflns_limit_k_max 12
_diffrn_reflns_limit_k_min -10
_diffrn_reflns_limit_l_max 8
_diffrn_reflns_limit_l_min -8
_diffrn_reflns_number 7186
_diffrn_reflns_point_group_measured_fraction_full 0.992
_diffrn_reflns_point_group_measured_fraction_max 0.993
_diffrn_reflns_theta_full 25.242
_diffrn_reflns_theta_max 25.346
_diffrn_reflns_theta_min 3.588
_diffrn_source 'micro-focus sealed X-ray tube'
_diffrn_source_type 'SuperNova (Mo) X-ray Source'
_diffrn_standards_number 0
_exptl_absorpt_coefficient_mu 15.764
_exptl_absorpt_correction_T_max 1.00000
_exptl_absorpt_correction_T_min 0.30917
_exptl_absorpt_correction_type multi-scan
_exptl_absorpt_process_details
;
CrysAlisPro 1.171.43.90 (Rigaku Oxford Diffraction, 2023)
Empirical absorption correction using spherical harmonics,
implemented in SCALE3 ABSPACK scaling algorithm.
;
_exptl_crystal_colour colourless
_exptl_crystal_colour_primary colourless
_exptl_crystal_density_diffrn 2.926
_exptl_crystal_description block
_exptl_crystal_F_000 1136
_exptl_crystal_size_max 0.17
_exptl_crystal_size_mid 0.09
_exptl_crystal_size_min 0.06
_refine_diff_density_max 1.716
_refine_diff_density_min -1.261
_refine_diff_density_rms 0.262
_refine_ls_extinction_method none
_refine_ls_goodness_of_fit_ref 1.256
_refine_ls_hydrogen_treatment constr
_refine_ls_matrix_type full
_refine_ls_number_parameters 78
_refine_ls_number_reflns 1326
_refine_ls_number_restraints 36
_refine_ls_restrained_S_all 1.238
_refine_ls_R_factor_all 0.0453
_refine_ls_R_factor_gt 0.0349
_refine_ls_shift/su_max 0.000
_refine_ls_shift/su_mean 0.000
_refine_ls_structure_factor_coef Fsqd
_refine_ls_weighting_details 'w=1/[\s^2^(Fo^2^)+(0.0090P)^2^+11.2187P] where P=(Fo^2^+2Fc^2^)/3'
_refine_ls_weighting_scheme calc
_refine_ls_wR_factor_gt 0.0553
_refine_ls_wR_factor_ref 0.0578
_reflns_Friedel_coverage 0.000
_reflns_number_gt 1118
_reflns_number_total 1326
_reflns_threshold_expression 'I > 2\s(I)'
_cod_data_source_file d5sc04306a2.cif
_cod_data_source_block czw-0410-pbicn
_cod_depositor_comments 'Adding full bibliography for 1575246--1575255.cif.'
_cod_database_code 1575248
_shelx_shelxl_version_number 2018/3
_chemical_oxdiff_formula 'C N Pb I'
_shelx_space_group_comment
;
The symmetry employed for this shelxl refinement is uniquely defined
by the following loop, which should always be used as a source of
symmetry information in preference to the above space-group names.
They are only intended as comments.
;
_shelx_estimated_absorpt_t_max 0.451
_shelx_estimated_absorpt_t_min 0.175
_diffrn_oxdiff_digest_frames
;
0148631ab031f0e733da39c771f8a3856c000293815
;
_reflns_odcompleteness_completeness 99.84
_reflns_odcompleteness_iscentric 1
_reflns_odcompleteness_theta 27.04
_olex2_refinement_description
;
1. Uiso/Uaniso restraints and constraints
Uanis(C5) \\sim Ueq, Uanis(C1) \\sim Ueq, Uanis(C2) \\sim Ueq, Uanis(C3) \\sim
Ueq, Uanis(C4) \\sim Ueq, Uanis(C6) \\sim Ueq: with sigma of 0.001 and sigma
for terminal atoms of 0.002
2.a Aromatic/amide H refined with riding coordinates:
 C3(H3), C2(H2), C6(H6), C1(H1), C4(H4)
;
_olex2_submission_special_instructions 'No special instructions were received'
_oxdiff_exptl_absorpt_empirical_details
;
Empirical correction (ABSPACK) includes:
- Absorption correction using spherical harmonics
- Frame scaling
;
_oxdiff_exptl_absorpt_empirical_full_max 2.516
_oxdiff_exptl_absorpt_empirical_full_min 0.694

loop_
_space_group_symop_operation_xyz
'x, y, z'
'-x+1/2, -y+1/2, z+1/2'
'-x, y, -z+1/2'
'x+1/2, -y+1/2, -z'
'-x, -y, -z'
'x-1/2, y-1/2, -z-1/2'
'x, -y, z-1/2'
'-x-1/2, y-1/2, z'

loop_
_atom_site_label
_atom_site_type_symbol
_atom_site_fract_x
_atom_site_fract_y
_atom_site_fract_z
_atom_site_U_iso_or_equiv
_atom_site_adp_type
_atom_site_occupancy
_atom_site_site_symmetry_order
_atom_site_calc_flag
_atom_site_refinement_flags_posn
_atom_site_refinement_flags_adp
_atom_site_refinement_flags_occupancy
_atom_site_disorder_assembly
_atom_site_disorder_group
Pb1 Pb 0.500000 0.39253(4) 0.250000 0.01099(13) Uani 1 2 d S T P . .
I1 I 0.59455(3) 0.62463(5) 0.10747(8) 0.01408(15) Uani 1 1 d . . . . .
N1 N 0.4069(3) 0.2190(6) 0.3912(9) 0.0120(15) Uani 1 1 d . . . . .
C5 C 0.4176(4) 0.1008(7) 0.4680(12) 0.0114(18) Uani 1 1 d . U . . .
C3 C 0.2978(4) 0.0714(8) 0.5165(12) 0.018(2) Uani 1 1 d . U . . .
H3 H 0.260536 0.020695 0.559828 0.022 Uiso 1 1 calc R . . . .
C2 C 0.2866(5) 0.1935(8) 0.4375(12) 0.019(2) Uani 1 1 d . U . . .
H2 H 0.241804 0.227907 0.426284 0.023 Uiso 1 1 calc R . . . .
C6 C 0.4894(4) 0.0590(7) 0.4792(12) 0.0141(18) Uani 1 1 d . U . . .
H6 H 0.523216 0.123108 0.454002 0.017 Uiso 1 1 calc R . . . .
C1 C 0.3420(4) 0.2629(8) 0.3763(12) 0.017(2) Uani 1 1 d . U . . .
H1 H 0.334479 0.345860 0.320804 0.020 Uiso 1 1 calc R . . . .
C4 C 0.3637(4) 0.0244(8) 0.5314(12) 0.018(2) Uani 1 1 d . U . . .
H4 H 0.372106 -0.059113 0.584282 0.021 Uiso 1 1 calc R . . . .

loop_
_atom_site_aniso_label
_atom_site_aniso_U_11
_atom_site_aniso_U_22
_atom_site_aniso_U_33
_atom_site_aniso_U_23
_atom_site_aniso_U_13
_atom_site_aniso_U_12
Pb1 0.0118(2) 0.0069(2) 0.0142(2) 0.000 0.0006(2) 0.000
I1 0.0152(3) 0.0118(3) 0.0152(3) 0.0017(2) -0.0009(2) -0.0041(2)
N1 0.010(4) 0.017(4) 0.009(4) 0.001(3) 0.001(3) 0.000(3)
C5 0.012(2) 0.011(2) 0.011(2) -0.0005(10) -0.0001(10) -0.0003(10)
C3 0.018(2) 0.018(2) 0.019(2) 0.0003(10) -0.0002(10) -0.0001(10)
C2 0.019(2) 0.019(2) 0.020(2) -0.0001(10) 0.0001(10) -0.0001(10)
C6 0.014(2) 0.014(2) 0.014(2) -0.0001(10) 0.0000(10) -0.0003(10)
C1 0.017(2) 0.017(2) 0.017(2) 0.0001(10) -0.0002(10) 0.0000(10)
C4 0.018(2) 0.017(2) 0.017(2) 0.0000(10) -0.0005(10) -0.0003(10)

loop_
_atom_type_symbol
_atom_type_description
_atom_type_scat_dispersion_real
_atom_type_scat_dispersion_imag
_atom_type_scat_source
C C 0.0033 0.0016 'International Tables Vol C Tables 4.2.6.8 and 6.1.1.4'
H H 0.0000 0.0000 'International Tables Vol C Tables 4.2.6.8 and 6.1.1.4'
I I -0.4742 1.8119 'International Tables Vol C Tables 4.2.6.8 and 6.1.1.4'
N N 0.0061 0.0033 'International Tables Vol C Tables 4.2.6.8 and 6.1.1.4'
Pb Pb -3.3944 10.1111 'International Tables Vol C Tables 4.2.6.8 and 6.1.1.4'

loop_
_geom_angle_atom_site_label_1
_geom_angle_atom_site_label_2
_geom_angle_atom_site_label_3
_geom_angle
_geom_angle_site_symmetry_1
_geom_angle_site_symmetry_3
_geom_angle_publ_flag
I1 Pb1 I1 83.78(2) . 3_655 ?
I1 Pb1 I1 88.223(15) . 7_566 ?
I1 Pb1 I1 96.455(14) . 5_665 ?
I1 Pb1 I1 173.73(2) 5_665 7_566 ?
I1 Pb1 I1 96.455(14) 3_655 7_566 ?
I1 Pb1 I1 88.223(15) 3_655 5_665 ?
N1 Pb1 I1 92.58(14) . 7_566 ?
N1 Pb1 I1 88.30(14) . 3_655 ?
N1 Pb1 I1 92.58(14) 3_655 5_665 ?
N1 Pb1 I1 83.37(14) 3_655 7_566 ?
N1 Pb1 I1 172.08(14) . . ?
N1 Pb1 I1 172.08(14) 3_655 3_655 ?
N1 Pb1 I1 83.37(14) . 5_665 ?
N1 Pb1 I1 88.30(14) 3_655 . ?
N1 Pb1 N1 99.6(3) . 3_655 ?
Pb1 I1 Pb1 83.545(14) . 5_665 ?
C5 N1 Pb1 129.1(5) . . ?
C5 N1 C1 118.5(7) . . ?
C1 N1 Pb1 112.4(5) . . ?
N1 C5 C6 115.5(7) . . ?
N1 C5 C4 121.5(7) . . ?
C4 C5 C6 123.0(7) . . ?
C4 C3 C2 119.4(8) . . ?
C1 C2 C3 118.2(8) . . ?
C6 C6 C5 125.6(10) 5_656 . ?
N1 C1 C2 123.2(8) . . ?
C3 C4 C5 119.2(8) . . ?

loop_
_geom_bond_atom_site_label_1
_geom_bond_atom_site_label_2
_geom_bond_distance
_geom_bond_site_symmetry_2
_geom_bond_publ_flag
Pb1 I1 3.2034(6) 7_566 ?
Pb1 I1 3.1837(6) . ?
Pb1 I1 3.2034(6) 5_665 ?
Pb1 I1 3.1838(6) 3_655 ?
Pb1 N1 2.745(6) . ?
Pb1 N1 2.745(6) 3_655 ?
N1 C5 1.347(10) . ?
N1 C1 1.353(10) . ?
C5 C6 1.475(11) . ?
C5 C4 1.393(11) . ?
C3 C2 1.391(12) . ?
C3 C4 1.383(11) . ?
C2 C1 1.372(12) . ?
C6 C6 1.310(15) 5_656 ?
